data_4071213
loop_
_publ_author_name
'Zirngast, Michaela'
'Marschner, Christoph'
'Baumgartner, Judith'

_publ_section_title
;
 Group 4 Metallocene Complexes of Tris(trimethylsilyl)silylacetylene and
 Related Alkynes
;
_journal_issue 11
_journal_name_full Organometallics
_journal_page_first 2570
_journal_paper_doi 10.1021/om800038h
_journal_volume 27
_journal_year 2008
_chemical_formula_sum 'C23 H43 P Si3 Zr'
_chemical_formula_weight 526.03
_chemical_name_systematic
; 
 ? 
;
_space_group_IT_number 14
_symmetry_cell_setting monoclinic
_symmetry_space_group_name_Hall '-P 2ybc'
_symmetry_space_group_name_H-M 'P 1 21/c 1'
_atom_sites_solution_hydrogens geom
_atom_sites_solution_primary direct
_atom_sites_solution_secondary difmap
_audit_creation_method SHELXL-97
_cell_angle_alpha 90.00
_cell_angle_beta 98.92(3)
_cell_angle_gamma 90.00
_cell_formula_units_Z 4
_cell_length_a 18.106(4)
_cell_length_b 10.444(2)
_cell_length_c 15.295(3)
_cell_measurement_reflns_used 11593
_cell_measurement_temperature 100(2)
_cell_measurement_theta_max 26
_cell_measurement_theta_min 2
_cell_volume 2857.3(10)
_computing_cell_refinement 'Bruker XSCANS'
_computing_data_collection 'Bruker XSCANS'
_computing_data_reduction 'Bruker SHELXTL'
_computing_molecular_graphics 'Bruker SHELXTL'
_computing_publication_material 'Bruker SHELXTL'
_computing_structure_refinement 'SHELXL-97 (Sheldrick, 1997)'
_computing_structure_solution 'SHELXS-97 (Sheldrick, 1990)'
_diffrn_ambient_temperature 100(2)
_diffrn_measured_fraction_theta_full 0.998
_diffrn_measured_fraction_theta_max 0.998
_diffrn_measurement_device_type 'SMART APEX'
_diffrn_measurement_method '\w scans'
_diffrn_radiation_monochromator graphite
_diffrn_radiation_source 'fine-focus sealed tube'
_diffrn_radiation_type MoK\a
_diffrn_radiation_wavelength 0.71073
_diffrn_reflns_av_R_equivalents 0.0322
_diffrn_reflns_av_sigmaI/netI 0.0265
_diffrn_reflns_limit_h_max 22
_diffrn_reflns_limit_h_min -22
_diffrn_reflns_limit_k_max 13
_diffrn_reflns_limit_k_min -13
_diffrn_reflns_limit_l_max 19
_diffrn_reflns_limit_l_min -18
_diffrn_reflns_number 22190
_diffrn_reflns_theta_full 26.37
_diffrn_reflns_theta_max 26.37
_diffrn_reflns_theta_min 2.26
_exptl_absorpt_coefficient_mu 0.574
_exptl_absorpt_correction_T_max 0.8841
_exptl_absorpt_correction_T_min 0.8331
_exptl_absorpt_correction_type multi-scan
_exptl_absorpt_process_details XPREP
_exptl_crystal_colour orange
_exptl_crystal_density_diffrn 1.223
_exptl_crystal_density_method 'not measured'
_exptl_crystal_description blocks
_exptl_crystal_F_000 1112
_exptl_crystal_size_max 0.33
_exptl_crystal_size_mid 0.28
_exptl_crystal_size_min 0.22
_refine_diff_density_max 0.572
_refine_diff_density_min -0.243
_refine_diff_density_rms 0.059
_refine_ls_extinction_method none
_refine_ls_goodness_of_fit_ref 1.043
_refine_ls_hydrogen_treatment constr
_refine_ls_matrix_type full
_refine_ls_number_parameters 264
_refine_ls_number_reflns 5831
_refine_ls_number_restraints 0
_refine_ls_restrained_S_all 1.043
_refine_ls_R_factor_all 0.0310
_refine_ls_R_factor_gt 0.0273
_refine_ls_shift/su_max 0.002
_refine_ls_shift/su_mean 0.000
_refine_ls_structure_factor_coef Fsqd
_refine_ls_weighting_details 'calc w=1/[\s^2^(Fo^2^)+(0.0338P)^2^+1.3276P] where P=(Fo^2^+2Fc^2^)/3'
_refine_ls_weighting_scheme calc
_refine_ls_wR_factor_gt 0.0664
_refine_ls_wR_factor_ref 0.0682
_reflns_number_gt 5330
_reflns_number_total 5831
_reflns_threshold_expression >2sigma(I)
_cod_data_source_file om800038h-file001.cif
_cod_data_source_block 12_533j
_cod_original_cell_volume 2857.4(10)
_cod_original_sg_symbol_H-M P2(1)/c
_cod_database_code 4071213

loop_
_symmetry_equiv_pos_as_xyz
'x, y, z'
'-x, y+1/2, -z+1/2'
'-x, -y, -z'
'x, -y-1/2, z-1/2'

loop_
_atom_site_label
_atom_site_type_symbol
_atom_site_fract_x
_atom_site_fract_y
_atom_site_fract_z
_atom_site_U_iso_or_equiv
_atom_site_adp_type
_atom_site_occupancy
_atom_site_symmetry_multiplicity
_atom_site_calc_flag
_atom_site_refinement_flags
Zr1 Zr 0.243934(9) 0.582167(15) 0.099531(10) 0.01619(6) Uani 1 1 d .
P1 P 0.12817(3) 0.60721(5) 0.18844(3) 0.02154(10) Uani 1 1 d .
Si1 Si 0.34285(3) 0.29685(5) 0.01659(3) 0.02066(11) Uani 1 1 d .
Si2 Si 0.43511(3) 0.19120(5) 0.11740(4) 0.02549(12) Uani 1 1 d .
Si3 Si 0.16108(3) 0.21810(5) 0.12156(4) 0.02602(12) Uani 1 1 d .
C1 C 0.21494(11) 0.5719(2) -0.06879(12) 0.0288(4) Uani 1 1 d .
H1 H 0.2269 0.4958 -0.0976 0.035 Uiso 1 1 calc R
C2 C 0.14656(11) 0.5982(2) -0.03938(12) 0.0302(4) Uani 1 1 d .
H2 H 0.1046 0.5427 -0.0439 0.036 Uiso 1 1 calc R
C3 C 0.15175(12) 0.7225(2) -0.00186(13) 0.0344(5) Uani 1 1 d .
H3 H 0.1137 0.7653 0.0231 0.041 Uiso 1 1 calc R
C4 C 0.22275(12) 0.7710(2) -0.00791(13) 0.0350(5) Uani 1 1 d .
H4 H 0.2411 0.8530 0.0118 0.042 Uiso 1 1 calc R
C5 C 0.26235(11) 0.6779(2) -0.04809(12) 0.0305(4) Uani 1 1 d .
H5 H 0.3123 0.6852 -0.0593 0.037 Uiso 1 1 calc R
C6 C 0.36991(10) 0.68556(18) 0.14526(12) 0.0238(4) Uani 1 1 d .
H6 H 0.3949 0.7181 0.0997 0.029 Uiso 1 1 calc R
C7 C 0.37575(10) 0.56014(17) 0.17926(12) 0.0228(4) Uani 1 1 d .
H7 H 0.4054 0.4932 0.1609 0.027 Uiso 1 1 calc R
C8 C 0.32999(11) 0.5514(2) 0.24514(12) 0.0298(4) Uani 1 1 d .
H8 H 0.3229 0.4775 0.2791 0.036 Uiso 1 1 calc R
C9 C 0.29662(11) 0.6717(2) 0.25183(13) 0.0337(5) Uani 1 1 d .
H9 H 0.2631 0.6933 0.2916 0.040 Uiso 1 1 calc R
C10 C 0.32085(10) 0.75406(19) 0.19027(14) 0.0309(4) Uani 1 1 d .
H10 H 0.3066 0.8411 0.1806 0.037 Uiso 1 1 calc R
C11 C 0.21212(10) 0.36856(17) 0.10888(11) 0.0199(3) Uani 1 1 d .
C12 C 0.27124(9) 0.38045(16) 0.06984(11) 0.0186(3) Uani 1 1 d .
C13 C 0.39482(11) 0.41639(19) -0.04338(13) 0.0285(4) Uani 1 1 d .
H13A H 0.3606 0.4535 -0.0928 0.043 Uiso 1 1 calc R
H13B H 0.4360 0.3733 -0.0661 0.043 Uiso 1 1 calc R
H13C H 0.4149 0.4845 -0.0024 0.043 Uiso 1 1 calc R
C14 C 0.29991(13) 0.1800(2) -0.07078(15) 0.0415(5) Uani 1 1 d .
H14A H 0.2729 0.1136 -0.0434 0.062 Uiso 1 1 calc R
H14B H 0.3394 0.1403 -0.0986 0.062 Uiso 1 1 calc R
H14C H 0.2651 0.2255 -0.1157 0.062 Uiso 1 1 calc R
C15 C 0.52885(11) 0.2541(2) 0.10086(15) 0.0356(5) Uani 1 1 d .
H15A H 0.5318 0.3458 0.1148 0.053 Uiso 1 1 calc R
H15B H 0.5356 0.2413 0.0391 0.053 Uiso 1 1 calc R
H15C H 0.5681 0.2083 0.1399 0.053 Uiso 1 1 calc R
C16 C 0.43332(14) 0.0146(2) 0.0927(2) 0.0500(6) Uani 1 1 d .
H16A H 0.4760 -0.0270 0.1289 0.075 Uiso 1 1 calc R
H16B H 0.4363 0.0014 0.0299 0.075 Uiso 1 1 calc R
H16C H 0.3867 -0.0225 0.1064 0.075 Uiso 1 1 calc R
C17 C 0.42499(13) 0.2147(2) 0.23624(14) 0.0407(5) Uani 1 1 d .
H17A H 0.4593 0.1571 0.2733 0.061 Uiso 1 1 calc R
H17B H 0.3735 0.1957 0.2442 0.061 Uiso 1 1 calc R
H17C H 0.4369 0.3037 0.2534 0.061 Uiso 1 1 calc R
C18 C 0.09790(15) 0.1853(3) 0.01508(19) 0.0585(8) Uani 1 1 d .
H18A H 0.0594 0.2519 0.0048 0.088 Uiso 1 1 calc R
H18B H 0.0740 0.1016 0.0184 0.088 Uiso 1 1 calc R
H18C H 0.1272 0.1852 -0.0337 0.088 Uiso 1 1 calc R
C19 C 0.10233(15) 0.2112(2) 0.2123(2) 0.0560(7) Uani 1 1 d .
H19A H 0.1344 0.2216 0.2697 0.084 Uiso 1 1 calc R
H19B H 0.0768 0.1283 0.2106 0.084 Uiso 1 1 calc R
H19C H 0.0652 0.2801 0.2041 0.084 Uiso 1 1 calc R
C20 C 0.22619(12) 0.07948(19) 0.14675(17) 0.0391(5) Uani 1 1 d .
H20A H 0.2605 0.0761 0.1031 0.059 Uiso 1 1 calc R
H20B H 0.1973 -0.0001 0.1442 0.059 Uiso 1 1 calc R
H20C H 0.2549 0.0898 0.2061 0.059 Uiso 1 1 calc R
C21 C 0.03901(10) 0.5477(2) 0.13051(13) 0.0299(4) Uani 1 1 d .
H21A H 0.0445 0.4579 0.1140 0.045 Uiso 1 1 calc R
H21B H 0.0237 0.5988 0.0771 0.045 Uiso 1 1 calc R
H21C H 0.0010 0.5543 0.1694 0.045 Uiso 1 1 calc R
C22 C 0.13613(11) 0.5267(2) 0.29513(13) 0.0324(4) Uani 1 1 d .
H22A H 0.0866 0.5206 0.3132 0.049 Uiso 1 1 calc R
H22B H 0.1696 0.5756 0.3394 0.049 Uiso 1 1 calc R
H22C H 0.1565 0.4405 0.2902 0.049 Uiso 1 1 calc R
C23 C 0.10086(12) 0.7684(2) 0.21957(15) 0.0359(5) Uani 1 1 d .
H23A H 0.0589 0.7620 0.2528 0.054 Uiso 1 1 calc R
H23B H 0.0858 0.8195 0.1660 0.054 Uiso 1 1 calc R
H23C H 0.1433 0.8096 0.2565 0.054 Uiso 1 1 calc R

loop_
_atom_site_aniso_label
_atom_site_aniso_U_11
_atom_site_aniso_U_22
_atom_site_aniso_U_33
_atom_site_aniso_U_23
_atom_site_aniso_U_13
_atom_site_aniso_U_12
Zr1 0.01634(9) 0.01685(9) 0.01497(9) 0.00084(6) 0.00112(6) -0.00039(6)
P1 0.0183(2) 0.0239(2) 0.0224(2) -0.00271(18) 0.00326(18) -0.00063(18)
Si1 0.0218(2) 0.0214(2) 0.0197(2) -0.00376(19) 0.00594(19) -0.00094(19)
Si2 0.0234(3) 0.0218(3) 0.0334(3) 0.0068(2) 0.0108(2) 0.0038(2)
Si3 0.0211(3) 0.0197(3) 0.0384(3) 0.0008(2) 0.0084(2) -0.0030(2)
C1 0.0330(10) 0.0376(11) 0.0144(8) 0.0052(8) -0.0004(7) 0.0042(9)
C2 0.0241(10) 0.0426(12) 0.0211(9) 0.0097(8) -0.0051(7) 0.0000(8)
C3 0.0374(11) 0.0391(12) 0.0268(10) 0.0124(9) 0.0046(8) 0.0181(9)
C4 0.0467(13) 0.0260(10) 0.0301(10) 0.0130(8) -0.0005(9) 0.0007(9)
C5 0.0293(10) 0.0397(12) 0.0221(9) 0.0155(8) 0.0024(8) -0.0002(9)
C6 0.0189(9) 0.0255(10) 0.0261(9) 0.0006(7) 0.0009(7) -0.0053(7)
C7 0.0184(9) 0.0222(9) 0.0253(9) -0.0023(7) -0.0045(7) 0.0009(7)
C8 0.0309(10) 0.0369(11) 0.0182(9) 0.0043(8) -0.0062(8) -0.0132(9)
C9 0.0223(10) 0.0550(14) 0.0236(10) -0.0191(9) 0.0033(8) -0.0094(9)
C10 0.0240(10) 0.0217(9) 0.0436(12) -0.0094(8) -0.0052(8) -0.0024(8)
C11 0.0203(8) 0.0193(9) 0.0196(9) 0.0004(7) 0.0019(7) 0.0002(7)
C12 0.0206(8) 0.0184(8) 0.0157(8) 0.0004(6) -0.0008(6) -0.0008(7)
C13 0.0278(10) 0.0360(11) 0.0236(10) 0.0056(8) 0.0104(8) 0.0033(8)
C14 0.0437(13) 0.0463(13) 0.0355(12) -0.0201(10) 0.0091(10) -0.0087(10)
C15 0.0239(10) 0.0385(12) 0.0443(12) 0.0162(10) 0.0049(9) 0.0021(9)
C16 0.0457(14) 0.0215(11) 0.089(2) 0.0082(11) 0.0293(13) 0.0054(10)
C17 0.0377(12) 0.0526(14) 0.0328(11) 0.0160(10) 0.0084(9) 0.0144(10)
C18 0.0518(15) 0.0442(15) 0.0701(18) 0.0023(13) -0.0203(14) -0.0207(12)
C19 0.0581(16) 0.0307(12) 0.092(2) 0.0049(13) 0.0511(15) -0.0045(11)
C20 0.0349(12) 0.0222(10) 0.0634(15) 0.0082(10) 0.0176(11) -0.0004(8)
C21 0.0193(9) 0.0364(11) 0.0329(11) -0.0033(9) 0.0007(8) -0.0002(8)
C22 0.0297(10) 0.0437(12) 0.0245(10) 0.0025(9) 0.0064(8) -0.0034(9)
C23 0.0325(11) 0.0306(11) 0.0471(13) -0.0117(9) 0.0147(9) 0.0004(9)

loop_
_atom_type_symbol
_atom_type_description
_atom_type_scat_dispersion_real
_atom_type_scat_dispersion_imag
_atom_type_scat_source
C C 0.0033 0.0016 'International Tables Vol C Tables 4.2.6.8 and 6.1.1.4'
H H 0.0000 0.0000 'International Tables Vol C Tables 4.2.6.8 and 6.1.1.4'
P P 0.1023 0.0942 'International Tables Vol C Tables 4.2.6.8 and 6.1.1.4'
Zr Zr -2.9673 0.5597 'International Tables Vol C Tables 4.2.6.8 and 6.1.1.4'
Si Si 0.0817 0.0704 'International Tables Vol C Tables 4.2.6.8 and 6.1.1.4'

loop_
_geom_angle_atom_site_label_1
_geom_angle_atom_site_label_2
_geom_angle_atom_site_label_3
_geom_angle
C12 Zr1 C11 33.46(6)
C12 Zr1 C7 77.79(6)
C11 Zr1 C7 96.22(6)
C12 Zr1 C6 103.99(6)
C11 Zr1 C6 128.21(6)
C7 Zr1 C6 32.43(6)
C12 Zr1 C8 86.19(6)
C11 Zr1 C8 87.05(6)
C7 Zr1 C8 32.26(6)
C6 Zr1 C8 53.40(6)
C12 Zr1 C5 97.31(7)
C11 Zr1 C5 120.19(6)
C7 Zr1 C5 102.81(7)
C6 Zr1 C5 80.81(7)
C8 Zr1 C5 133.19(6)
C12 Zr1 C10 131.14(6)
C11 Zr1 C10 140.00(6)
C7 Zr1 C10 53.35(6)
C6 Zr1 C10 32.09(6)
C8 Zr1 C10 53.16(7)
C5 Zr1 C10 94.08(7)
C12 Zr1 C2 92.24(6)
C11 Zr1 C2 88.18(6)
C7 Zr1 C2 153.11(7)
C6 Zr1 C2 133.02(6)
C8 Zr1 C2 173.53(6)
C5 Zr1 C2 53.23(7)
C10 Zr1 C2 131.09(7)
C12 Zr1 C1 76.80(6)
C11 Zr1 C1 90.43(6)
C7 Zr1 C1 121.13(7)
C6 Zr1 C1 109.51(7)
C8 Zr1 C1 152.27(7)
C5 Zr1 C1 32.10(6)
C10 Zr1 C1 126.13(7)
C2 Zr1 C1 32.08(7)
C12 Zr1 C9 117.96(7)
C11 Zr1 C9 110.97(7)
C7 Zr1 C9 53.08(7)
C6 Zr1 C9 52.88(7)
C8 Zr1 C9 32.04(7)
C5 Zr1 C9 125.83(7)
C10 Zr1 C9 31.76(7)
C2 Zr1 C9 148.11(7)
C1 Zr1 C9 157.85(7)
C12 Zr1 C3 124.29(7)
C11 Zr1 C3 116.41(7)
C7 Zr1 C3 145.82(7)
C6 Zr1 C3 113.59(7)
C8 Zr1 C3 149.41(7)
C5 Zr1 C3 52.99(7)
C10 Zr1 C3 100.19(7)
C2 Zr1 C3 32.21(7)
C1 Zr1 C3 53.02(7)
C9 Zr1 C3 117.39(7)
C12 Zr1 C4 127.91(7)
C11 Zr1 C4 140.27(7)
C7 Zr1 C4 114.73(7)
C6 Zr1 C4 83.52(7)
C8 Zr1 C4 132.32(7)
C5 Zr1 C4 32.01(7)
C10 Zr1 C4 79.72(7)
C2 Zr1 C4 52.98(7)
C1 Zr1 C4 52.88(7)
C9 Zr1 C4 107.55(7)
C3 Zr1 C4 31.73(7)
C22 P1 C21 102.64(10)
C22 P1 C23 100.25(10)
C21 P1 C23 100.63(10)
C22 P1 Zr1 116.71(7)
C21 P1 Zr1 114.98(7)
C23 P1 Zr1 118.92(7)
C12 Si1 C13 109.75(8)
C12 Si1 C14 112.11(9)
C13 Si1 C14 105.41(10)
C12 Si1 Si2 113.90(6)
C13 Si1 Si2 105.73(7)
C14 Si1 Si2 109.41(9)
C17 Si2 C15 108.20(11)
C17 Si2 C16 108.83(11)
C15 Si2 C16 107.73(10)
C17 Si2 Si1 114.00(7)
C15 Si2 Si1 108.15(7)
C16 Si2 Si1 109.75(9)
C11 Si3 C20 111.74(9)
C11 Si3 C18 108.22(10)
C20 Si3 C18 108.57(12)
C11 Si3 C19 117.40(10)
C20 Si3 C19 103.27(11)
C18 Si3 C19 107.26(14)
C5 C1 C2 108.09(19)
C5 C1 Zr1 73.53(11)
C2 C1 Zr1 73.91(11)
C1 C2 C3 107.58(18)
C1 C2 Zr1 74.01(11)
C3 C2 Zr1 74.24(11)
C4 C3 C2 108.02(19)
C4 C3 Zr1 74.18(11)
C2 C3 Zr1 73.55(11)
C3 C4 C5 108.34(19)
C3 C4 Zr1 74.09(11)
C5 C4 Zr1 73.22(11)
C4 C5 C1 107.96(18)
C4 C5 Zr1 74.77(11)
C1 C5 Zr1 74.37(11)
C10 C6 C7 108.10(17)
C10 C6 Zr1 74.93(10)
C7 C6 Zr1 73.56(10)
C8 C7 C6 107.87(17)
C8 C7 Zr1 74.50(11)
C6 C7 Zr1 74.01(10)
C7 C8 C9 107.64(17)
C7 C8 Zr1 73.24(10)
C9 C8 Zr1 74.79(11)
C10 C9 C8 108.57(17)
C10 C9 Zr1 73.88(11)
C8 C9 Zr1 73.17(11)
C9 C10 C6 107.82(18)
C9 C10 Zr1 74.37(11)
C6 C10 Zr1 72.97(10)
C12 C11 Si3 125.85(14)
C12 C11 Zr1 69.61(10)
Si3 C11 Zr1 163.61(10)
C11 C12 Si1 146.36(14)
C11 C12 Zr1 76.92(11)
Si1 C12 Zr1 136.71(9)

loop_
_geom_bond_atom_site_label_1
_geom_bond_atom_site_label_2
_geom_bond_distance
Zr1 C12 2.2267(18)
Zr1 C11 2.3140(18)
Zr1 C7 2.5168(18)
Zr1 C6 2.5225(18)
Zr1 C8 2.533(2)
Zr1 C5 2.5380(18)
Zr1 C10 2.5475(19)
Zr1 C2 2.548(2)
Zr1 C1 2.5488(19)
Zr1 C9 2.5536(19)
Zr1 C3 2.5565(19)
Zr1 C4 2.5577(19)
P1 C22 1.822(2)
P1 C21 1.8259(19)
P1 C23 1.838(2)
Si1 C12 1.8532(18)
Si1 C13 1.8848(19)
Si1 C14 1.886(2)
Si1 Si2 2.3637(10)
Si2 C17 1.871(2)
Si2 C15 1.874(2)
Si2 C16 1.882(2)
Si3 C11 1.8484(18)
Si3 C20 1.869(2)
Si3 C18 1.871(3)
Si3 C19 1.877(2)
C1 C5 1.406(3)
C1 C2 1.408(3)
C2 C3 1.416(3)
C3 C4 1.398(3)
C4 C5 1.405(3)
C6 C10 1.402(3)
C6 C7 1.407(3)
C7 C8 1.403(3)
C8 C9 1.404(3)
C9 C10 1.396(3)
C11 C12 1.310(3)

loop_
_geom_torsion_atom_site_label_1
_geom_torsion_atom_site_label_2
_geom_torsion_atom_site_label_3
_geom_torsion_atom_site_label_4
_geom_torsion
C12 Zr1 P1 C22 58.26(9)
C11 Zr1 P1 C22 59.83(9)
C7 Zr1 P1 C22 -31.92(10)
C6 Zr1 P1 C22 -70.56(10)
C8 Zr1 P1 C22 -27.28(9)
C5 Zr1 P1 C22 -178.40(10)
C10 Zr1 P1 C22 -80.32(9)
C2 Zr1 P1 C22 148.70(9)
C1 Zr1 P1 C22 145.52(9)
C9 Zr1 P1 C22 -55.43(10)
C3 Zr1 P1 C22 -179.99(10)
C4 Zr1 P1 C22 -160.51(9)
C12 Zr1 P1 C21 -62.05(9)
C11 Zr1 P1 C21 -60.48(9)
C7 Zr1 P1 C21 -152.23(9)
C6 Zr1 P1 C21 169.13(9)
C8 Zr1 P1 C21 -147.59(9)
C5 Zr1 P1 C21 61.29(10)
C10 Zr1 P1 C21 159.38(9)
C2 Zr1 P1 C21 28.40(9)
C1 Zr1 P1 C21 25.22(10)
C9 Zr1 P1 C21 -175.73(10)
C3 Zr1 P1 C21 59.70(10)
C4 Zr1 P1 C21 79.18(9)
C12 Zr1 P1 C23 178.62(10)
C11 Zr1 P1 C23 -179.81(10)
C7 Zr1 P1 C23 88.44(10)
C6 Zr1 P1 C23 49.80(10)
C8 Zr1 P1 C23 93.08(10)
C5 Zr1 P1 C23 -58.04(11)
C10 Zr1 P1 C23 40.05(10)
C2 Zr1 P1 C23 -90.93(10)
C1 Zr1 P1 C23 -94.11(10)
C9 Zr1 P1 C23 64.94(10)
C3 Zr1 P1 C23 -59.63(10)
C4 Zr1 P1 C23 -40.15(10)
C12 Si1 Si2 C17 -3.01(11)
C13 Si1 Si2 C17 117.57(11)
C14 Si1 Si2 C17 -129.36(12)
C12 Si1 Si2 C15 -123.39(10)
C13 Si1 Si2 C15 -2.81(11)
C14 Si1 Si2 C15 110.27(11)
C12 Si1 Si2 C16 119.35(10)
C13 Si1 Si2 C16 -120.08(10)
C14 Si1 Si2 C16 -7.00(11)
C12 Zr1 C1 C5 -128.30(13)
C11 Zr1 C1 C5 -159.14(12)
C7 Zr1 C1 C5 -61.60(14)
C6 Zr1 C1 C5 -27.92(13)
C8 Zr1 C1 C5 -74.66(19)
C10 Zr1 C1 C5 3.42(15)
C2 Zr1 C1 C5 114.97(18)
C9 Zr1 C1 C5 6.2(2)
C3 Zr1 C1 C5 77.42(13)
C4 Zr1 C1 C5 37.36(12)
C12 Zr1 C1 C2 116.72(13)
C11 Zr1 C1 C2 85.89(12)
C7 Zr1 C1 C2 -176.57(11)
C6 Zr1 C1 C2 -142.89(12)
C8 Zr1 C1 C2 170.37(13)
C5 Zr1 C1 C2 -114.97(18)
C10 Zr1 C1 C2 -111.56(13)
C9 Zr1 C1 C2 -108.75(19)
C3 Zr1 C1 C2 -37.55(12)
C4 Zr1 C1 C2 -77.61(13)
C5 C1 C2 C3 1.1(2)
Zr1 C1 C2 C3 67.22(13)
C5 C1 C2 Zr1 -66.13(13)
C12 Zr1 C2 C1 -60.49(12)
C11 Zr1 C2 C1 -93.71(12)
C7 Zr1 C2 C1 6.5(2)
C6 Zr1 C2 C1 51.07(15)
C8 Zr1 C2 C1 -136.3(6)
C5 Zr1 C2 C1 36.97(12)
C10 Zr1 C2 C1 94.70(14)
C9 Zr1 C2 C1 137.48(14)
C3 Zr1 C2 C1 114.04(18)
C4 Zr1 C2 C1 77.30(13)
C12 Zr1 C2 C3 -174.53(12)
C11 Zr1 C2 C3 152.25(13)
C7 Zr1 C2 C3 -107.54(17)
C6 Zr1 C2 C3 -62.97(15)
C8 Zr1 C2 C3 109.6(6)
C5 Zr1 C2 C3 -77.07(13)
C10 Zr1 C2 C3 -19.34(16)
C1 Zr1 C2 C3 -114.04(18)
C9 Zr1 C2 C3 23.44(19)
C4 Zr1 C2 C3 -36.74(12)
C1 C2 C3 C4 -0.3(2)
Zr1 C2 C3 C4 66.74(14)
C1 C2 C3 Zr1 -67.06(13)
C12 Zr1 C3 C4 -108.14(14)
C11 Zr1 C3 C4 -146.07(12)
C7 Zr1 C3 C4 15.11(19)
C6 Zr1 C3 C4 19.95(15)
C8 Zr1 C3 C4 77.28(18)
C5 Zr1 C3 C4 -36.87(12)
C10 Zr1 C3 C4 50.55(14)
C2 Zr1 C3 C4 -114.76(18)
C1 Zr1 C3 C4 -77.37(14)
C9 Zr1 C3 C4 78.92(14)
C12 Zr1 C3 C2 6.62(15)
C11 Zr1 C3 C2 -31.30(14)
C7 Zr1 C3 C2 129.87(14)
C6 Zr1 C3 C2 134.71(12)
C8 Zr1 C3 C2 -167.96(12)
C5 Zr1 C3 C2 77.89(13)
C10 Zr1 C3 C2 165.31(12)
C1 Zr1 C3 C2 37.39(12)
C9 Zr1 C3 C2 -166.31(11)
C4 Zr1 C3 C2 114.76(18)
C2 C3 C4 C5 -0.6(2)
Zr1 C3 C4 C5 65.75(13)
C2 C3 C4 Zr1 -66.31(13)
C12 Zr1 C4 C3 95.64(14)
C11 Zr1 C4 C3 51.47(18)
C7 Zr1 C4 C3 -170.72(12)
C6 Zr1 C4 C3 -161.66(14)
C8 Zr1 C4 C3 -137.84(13)
C5 Zr1 C4 C3 115.33(19)
C10 Zr1 C4 C3 -129.43(14)
C2 Zr1 C4 C3 37.32(12)
C1 Zr1 C4 C3 77.85(14)
C9 Zr1 C4 C3 -113.95(13)
C12 Zr1 C4 C5 -19.69(15)
C11 Zr1 C4 C5 -63.86(16)
C7 Zr1 C4 C5 73.95(13)
C6 Zr1 C4 C5 83.02(13)
C8 Zr1 C4 C5 106.84(14)
C10 Zr1 C4 C5 115.24(13)
C2 Zr1 C4 C5 -78.00(13)
C1 Zr1 C4 C5 -37.48(12)
C9 Zr1 C4 C5 130.73(12)
C3 Zr1 C4 C5 -115.33(19)
C3 C4 C5 C1 1.2(2)
Zr1 C4 C5 C1 67.56(13)
C3 C4 C5 Zr1 -66.32(14)
C2 C1 C5 C4 -1.4(2)
Zr1 C1 C5 C4 -67.82(13)
C2 C1 C5 Zr1 66.39(13)
C12 Zr1 C5 C4 164.45(12)
C11 Zr1 C5 C4 138.41(12)
C7 Zr1 C5 C4 -116.47(12)
C6 Zr1 C5 C4 -92.48(13)
C8 Zr1 C5 C4 -103.91(14)
C10 Zr1 C5 C4 -63.16(13)
C2 Zr1 C5 C4 77.13(13)
C1 Zr1 C5 C4 114.08(18)
C9 Zr1 C5 C4 -63.03(14)
C3 Zr1 C5 C4 36.54(12)
C12 Zr1 C5 C1 50.38(13)
C11 Zr1 C5 C1 24.33(14)
C7 Zr1 C5 C1 129.45(12)
C6 Zr1 C5 C1 153.45(13)
C8 Zr1 C5 C1 142.02(12)
C10 Zr1 C5 C1 -177.24(12)
C2 Zr1 C5 C1 -36.95(12)
C9 Zr1 C5 C1 -177.11(11)
C3 Zr1 C5 C1 -77.54(13)
C4 Zr1 C5 C1 -114.08(18)
C12 Zr1 C6 C10 -151.52(12)
C11 Zr1 C6 C10 -125.43(12)
C7 Zr1 C6 C10 -114.51(17)
C8 Zr1 C6 C10 -77.20(13)
C5 Zr1 C6 C10 113.17(13)
C2 Zr1 C6 C10 101.77(13)
C1 Zr1 C6 C10 127.77(12)
C9 Zr1 C6 C10 -36.84(12)
C3 Zr1 C6 C10 70.56(13)
C4 Zr1 C6 C10 80.97(13)
C12 Zr1 C6 C7 -37.01(12)
C11 Zr1 C6 C7 -10.91(14)
C8 Zr1 C6 C7 37.32(11)
C5 Zr1 C6 C7 -132.32(12)
C10 Zr1 C6 C7 114.51(17)
C2 Zr1 C6 C7 -143.72(11)
C1 Zr1 C6 C7 -117.72(11)
C9 Zr1 C6 C7 77.67(12)
C3 Zr1 C6 C7 -174.93(11)
C4 Zr1 C6 C7 -164.52(12)
C10 C6 C7 C8 0.2(2)
Zr1 C6 C7 C8 -67.39(12)
C10 C6 C7 Zr1 67.57(13)
C12 Zr1 C7 C8 -102.45(12)
C11 Zr1 C7 C8 -74.36(12)
C6 Zr1 C7 C8 114.25(16)
C5 Zr1 C7 C8 162.72(12)
C10 Zr1 C7 C8 77.20(13)
C2 Zr1 C7 C8 -172.67(14)
C1 Zr1 C7 C8 -168.64(11)
C9 Zr1 C7 C8 37.26(12)
C3 Zr1 C7 C8 122.54(14)
C4 Zr1 C7 C8 131.22(12)
C12 Zr1 C7 C6 143.30(12)
C11 Zr1 C7 C6 171.39(11)
C8 Zr1 C7 C6 -114.25(16)
C5 Zr1 C7 C6 48.47(12)
C10 Zr1 C7 C6 -37.05(11)
C2 Zr1 C7 C6 73.08(18)
C1 Zr1 C7 C6 77.11(12)
C9 Zr1 C7 C6 -76.99(12)
C3 Zr1 C7 C6 8.29(18)
C4 Zr1 C7 C6 16.97(13)
C6 C7 C8 C9 -0.4(2)
Zr1 C7 C8 C9 -67.46(13)
C6 C7 C8 Zr1 67.06(12)
C12 Zr1 C8 C7 73.04(12)
C11 Zr1 C8 C7 106.55(12)
C6 Zr1 C8 C7 -37.52(11)
C5 Zr1 C8 C7 -23.41(16)
C10 Zr1 C8 C7 -77.86(12)
C2 Zr1 C8 C7 149.2(6)
C1 Zr1 C8 C7 21.2(2)
C9 Zr1 C8 C7 -114.19(17)
C3 Zr1 C8 C7 -111.44(15)
C4 Zr1 C8 C7 -67.51(15)
C12 Zr1 C8 C9 -172.76(12)
C11 Zr1 C8 C9 -139.25(12)
C7 Zr1 C8 C9 114.19(17)
C6 Zr1 C8 C9 76.68(13)
C5 Zr1 C8 C9 90.78(14)
C10 Zr1 C8 C9 36.34(11)
C2 Zr1 C8 C9 -96.6(6)
C1 Zr1 C8 C9 135.44(15)
C3 Zr1 C8 C9 2.75(19)
C4 Zr1 C8 C9 46.69(16)
C7 C8 C9 C10 0.5(2)
Zr1 C8 C9 C10 -65.94(13)
C7 C8 C9 Zr1 66.42(12)
C12 Zr1 C9 C10 123.89(12)
C11 Zr1 C9 C10 159.98(11)
C7 Zr1 C9 C10 78.19(12)
C6 Zr1 C9 C10 37.25(11)
C8 Zr1 C9 C10 115.71(17)
C5 Zr1 C9 C10 -0.24(15)
C2 Zr1 C9 C10 -76.53(17)
C1 Zr1 C9 C10 -4.3(2)
C3 Zr1 C9 C10 -62.71(13)
C4 Zr1 C9 C10 -29.94(13)
C12 Zr1 C9 C8 8.18(14)
C11 Zr1 C9 C8 44.27(13)
C7 Zr1 C9 C8 -37.52(11)
C6 Zr1 C9 C8 -78.46(12)
C5 Zr1 C9 C8 -115.95(13)
C10 Zr1 C9 C8 -115.71(17)
C2 Zr1 C9 C8 167.76(12)
C1 Zr1 C9 C8 -120.02(19)
C3 Zr1 C9 C8 -178.42(11)
C4 Zr1 C9 C8 -145.65(12)
C8 C9 C10 C6 -0.4(2)
Zr1 C9 C10 C6 -65.84(13)
C8 C9 C10 Zr1 65.47(13)
C7 C6 C10 C9 0.1(2)
Zr1 C6 C10 C9 66.77(13)
C7 C6 C10 Zr1 -66.65(12)
C12 Zr1 C10 C9 -76.80(14)
C11 Zr1 C10 C9 -29.82(17)
C7 Zr1 C10 C9 -77.25(13)
C6 Zr1 C10 C9 -114.71(17)
C8 Zr1 C10 C9 -36.68(12)
C5 Zr1 C10 C9 179.81(12)
C2 Zr1 C10 C9 137.03(12)
C1 Zr1 C10 C9 177.99(11)
C3 Zr1 C10 C9 126.70(12)
C4 Zr1 C10 C9 151.08(13)
C12 Zr1 C10 C6 37.91(15)
C11 Zr1 C10 C6 84.89(15)
C7 Zr1 C10 C6 37.45(11)
C8 Zr1 C10 C6 78.03(13)
C5 Zr1 C10 C6 -65.48(12)
C2 Zr1 C10 C6 -108.26(12)
C1 Zr1 C10 C6 -67.30(14)
C9 Zr1 C10 C6 114.71(17)
C3 Zr1 C10 C6 -118.59(12)
C4 Zr1 C10 C6 -94.21(13)
C20 Si3 C11 C12 39.2(2)
C18 Si3 C11 C12 -80.29(19)
C19 Si3 C11 C12 158.22(18)
C20 Si3 C11 Zr1 -161.8(3)
C18 Si3 C11 Zr1 78.7(4)
C19 Si3 C11 Zr1 -42.8(4)
C7 Zr1 C11 C12 -56.58(11)
C6 Zr1 C11 C12 -50.71(13)
C8 Zr1 C11 C12 -87.55(11)
C5 Zr1 C11 C12 52.17(13)
C10 Zr1 C11 C12 -93.05(13)
C2 Zr1 C11 C12 96.83(11)
C1 Zr1 C11 C12 64.82(11)
C9 Zr1 C11 C12 -109.32(11)
C3 Zr1 C11 C12 112.92(11)
C4 Zr1 C11 C12 85.57(14)
C12 Zr1 C11 Si3 -161.9(4)
C7 Zr1 C11 Si3 141.5(3)
C6 Zr1 C11 Si3 147.4(3)
C8 Zr1 C11 Si3 110.5(3)
C5 Zr1 C11 Si3 -109.8(3)
C10 Zr1 C11 Si3 105.0(3)
C2 Zr1 C11 Si3 -65.1(3)
C1 Zr1 C11 Si3 -97.1(3)
C9 Zr1 C11 Si3 88.7(3)
C3 Zr1 C11 Si3 -49.0(4)
C4 Zr1 C11 Si3 -76.4(4)
Si3 C11 C12 Si1 -5.9(3)
Zr1 C11 C12 Si1 -179.7(2)
Si3 C11 C12 Zr1 173.80(14)
C13 Si1 C12 C11 167.0(2)
C14 Si1 C12 C11 50.3(3)
Si2 Si1 C12 C11 -74.7(3)
C13 Si1 C12 Zr1 -12.51(15)
C14 Si1 C12 Zr1 -129.30(13)
Si2 Si1 C12 Zr1 105.79(11)
C7 Zr1 C12 C11 121.91(11)
C6 Zr1 C12 C11 141.19(11)
C8 Zr1 C12 C11 90.41(11)
C5 Zr1 C12 C11 -136.51(11)
C10 Zr1 C12 C11 121.53(12)
C2 Zr1 C12 C11 -83.30(11)
C1 Zr1 C12 C11 -111.64(12)
C9 Zr1 C12 C11 86.07(12)
C3 Zr1 C12 C11 -86.83(12)
C4 Zr1 C12 C11 -126.13(11)
C11 Zr1 C12 Si1 179.7(2)
C7 Zr1 C12 Si1 -58.35(12)
C6 Zr1 C12 Si1 -39.06(13)
C8 Zr1 C12 Si1 -89.84(13)
C5 Zr1 C12 Si1 43.24(13)
C10 Zr1 C12 Si1 -58.72(16)
C2 Zr1 C12 Si1 96.45(13)
C1 Zr1 C12 Si1 68.10(13)
C9 Zr1 C12 Si1 -94.18(13)
C3 Zr1 C12 Si1 92.92(14)
C4 Zr1 C12 Si1 53.61(16)
